data_2012860
loop_
_publ_author_name
'Crozet, M. D.'
'Vanelle, P.'
'Giorgi, M.'
'Gellis, A.'

_publ_section_title
;
 2-[2-Methyl-5-nitro-4-(phenylsulfonylmethyl)imidazol-1-yl]ethanol and
 2-methyl-5-nitro-4-phenylsulfonylmethyl-1,3-thiazole
;
_journal_issue 8
_journal_name_full 'Acta Crystallographica Section C'
_journal_page_first o496
_journal_page_last o498
_journal_paper_doi 10.1107/S0108270102011964
_journal_volume 58
_journal_year 2002
_chemical_formula_iupac 'C11 H10 N2 O4 S2'
_chemical_formula_moiety 'C11 H10 N2 O4 S2'
_chemical_formula_structural 'C11 H10 N2 O4 S2'
_chemical_formula_sum 'C11 H10 N2 O4 S2'
_chemical_formula_weight 298.339
_chemical_name_systematic
;
4-benzenesulfonylmethyl-2-methyl-5-nitro-thiazole
;
_space_group_IT_number 14
_symmetry_cell_setting monoclinic
_symmetry_space_group_name_Hall '-P 2yn'
_symmetry_space_group_name_H-M 'P 1 21/n 1'
_atom_sites_solution_hydrogens geom
_atom_sites_solution_primary direct
_atom_sites_solution_secondary difmap
_audit_creation_method maXus
_cell_angle_alpha 90
_cell_angle_beta 93.542(2)
_cell_angle_gamma 90.000(2)
_cell_formula_units_Z 4
_cell_length_a 11.1646(4)
_cell_length_b 8.8148(2)
_cell_length_c 13.0731(4)
_cell_measurement_reflns_used 2911
_cell_measurement_temperature 293
_cell_measurement_theta_max 26.4
_cell_measurement_theta_min 2.4
_cell_volume 1284.11(7)
_computing_cell_refinement 'KappaCCD Reference'
_computing_data_collection 'KappaCCD Reference Manual (Nonius, 1998)'
_computing_data_reduction 'DENZO and SCALEPACK (Otwinowski & Minor, 1997)'
_computing_molecular_graphics 'ORTEPII (Johnson, 1976)'
_computing_publication_material SHELXL97
_computing_structure_refinement 'SHELXL97 (Sheldrick, 1997)'
_computing_structure_solution 'SIR92 (Altomare et al., 1994)'
_diffrn_ambient_temperature 293(2)
_diffrn_measured_fraction_theta_full 0.976
_diffrn_measured_fraction_theta_max 0.976
_diffrn_measurement_device_type 'Nonius KappaCCD'
_diffrn_measurement_method \f
_diffrn_radiation_monochromator graphite
_diffrn_radiation_source 'fine-focus sealed tube'
_diffrn_radiation_type MoK\a
_diffrn_radiation_wavelength 0.71073
_diffrn_reflns_av_R_equivalents 0.034
_diffrn_reflns_limit_h_max 13
_diffrn_reflns_limit_h_min 0
_diffrn_reflns_limit_k_max 10
_diffrn_reflns_limit_k_min 0
_diffrn_reflns_limit_l_max 16
_diffrn_reflns_limit_l_min -16
_diffrn_reflns_number 2739
_diffrn_reflns_theta_full 26.38
_diffrn_reflns_theta_max 26.39
_diffrn_reflns_theta_min 2.4
_diffrn_standards_decay_% <0.1
_diffrn_standards_interval_count 0
_diffrn_standards_interval_time 0
_diffrn_standards_number 0
_exptl_absorpt_coefficient_mu 0.425
_exptl_absorpt_correction_type none
_exptl_crystal_colour colorless
_exptl_crystal_density_diffrn 1.543
_exptl_crystal_density_meas ?
_exptl_crystal_density_method 'not measured'
_exptl_crystal_description prism
_exptl_crystal_F_000 616
_exptl_crystal_size_max 0.5
_exptl_crystal_size_mid 0.4
_exptl_crystal_size_min 0.4
_refine_diff_density_max 0.224
_refine_diff_density_min -0.268
_refine_ls_extinction_method none
_refine_ls_goodness_of_fit_ref 1.161
_refine_ls_hydrogen_treatment constr
_refine_ls_matrix_type full
_refine_ls_number_parameters 172
_refine_ls_number_reflns 2562
_refine_ls_number_restraints 0
_refine_ls_restrained_S_all 1.161
_refine_ls_R_factor_all 0.0389
_refine_ls_R_factor_gt 0.0364
_refine_ls_shift/su_max <0.001
_refine_ls_shift/su_mean 0.000
_refine_ls_structure_factor_coef Fsqd
_refine_ls_weighting_details 'calc w = 1/[\s^2^(Fo^2^)+(0.0394P)^2^+0.5975P] where P = (Fo^2^+2Fc^2^)/3'
_refine_ls_weighting_scheme calc
_refine_ls_wR_factor_gt 0.0957
_refine_ls_wR_factor_ref 0.0973
_reflns_number_gt 2413
_reflns_number_total 2562
_reflns_threshold_expression I>2\s(I)
_cod_data_source_file dn1013.cif
_cod_data_source_block II
_cod_depositor_comments
;
The following automatic conversions were performed:

'_exptl_crystal_density_meas' value 'not measured' was changed to '?'
- the value is perceived as not measured.

Automatic conversion script
Id: cif_fix_values 3008 2015-01-20 13:52:24Z robertas 
;
_cod_original_sg_symbol_H-M 'P 21/n'
_cod_database_code 2012860
_cod_database_fobs_code 2012860

loop_
_symmetry_equiv_pos_as_xyz
+X,+Y,+Z
-X,-Y,-Z
'-X+ 1/2,+Y+ 1/2,-Z+ 1/2'
'+X+ 1/2,-Y+ 1/2,+Z+ 1/2'

loop_
_atom_site_label
_atom_site_fract_x
_atom_site_fract_y
_atom_site_fract_z
_atom_site_U_iso_or_equiv
_atom_site_adp_type
_atom_site_calc_flag
_atom_site_refinement_flags
_atom_site_occupancy
_atom_site_disorder_assembly
_atom_site_disorder_group
_atom_site_type_symbol
S1 0.25806(4) 0.40727(6) 0.44835(4) 0.04078(16) Uani d . 1 . . S
S2 0.62052(4) 0.45893(5) 0.24580(4) 0.04230(16) Uani d . 1 . . S
O1 0.36588(13) 0.35967(19) 0.50528(12) 0.0578(4) Uani d . 1 . . O
O2 0.14641(13) 0.33404(18) 0.46719(13) 0.0582(4) Uani d . 1 . . O
O3 0.61385(15) 0.13746(18) 0.26099(17) 0.0698(5) Uani d . 1 . . O
O4 0.43483(14) 0.11085(16) 0.31285(15) 0.0614(4) Uani d . 1 . . O
N1 0.41650(13) 0.58423(17) 0.26909(12) 0.0381(3) Uani d . 1 . . N
N2 0.51753(15) 0.18878(18) 0.28407(13) 0.0449(4) Uani d . 1 . . N
C1 0.24032(16) 0.6046(2) 0.46387(14) 0.0389(4) Uani d . 1 . . C
C2 0.12568(18) 0.6654(2) 0.45680(15) 0.0456(4) Uani d . 1 . . C
C3 0.1118(2) 0.8210(3) 0.46669(17) 0.0581(6) Uani d . 1 . . C
C4 0.2102(3) 0.9130(3) 0.48087(18) 0.0644(6) Uani d . 1 . . C
C5 0.3244(2) 0.8512(3) 0.48763(18) 0.0636(6) Uani d . 1 . . C
C6 0.34097(19) 0.6964(3) 0.48004(16) 0.0512(5) Uani d . 1 . . C
C7 0.27910(15) 0.3814(2) 0.31408(15) 0.0393(4) Uani d . 1 . . C
C8 0.40000(15) 0.4334(2) 0.28634(13) 0.0342(4) Uani d . 1 . . C
C9 0.52758(16) 0.6140(2) 0.24900(15) 0.0383(4) Uani d . 1 . . C
C10 0.50176(15) 0.3492(2) 0.27680(14) 0.0360(4) Uani d . 1 . . C
C11 0.5744(2) 0.7693(2) 0.23484(19) 0.0538(5) Uani d . 1 . . C
H11A 0.6579 0.7649 0.2212 0.065 Uiso d PR 0.50 . . H
H11B 0.5649 0.8276 0.2958 0.065 Uiso d PR 0.50 . . H
H11C 0.5302 0.8163 0.1780 0.065 Uiso d PR 0.50 . . H
H11D 0.6322 0.7964 0.2935 0.065 Uiso d PR 0.50 . . H
H11E 0.5039 0.8344 0.2397 0.065 Uiso d PR 0.50 . . H
H11F 0.6254 0.7742 0.1747 0.065 Uiso d PR 0.50 . . H
H14 0.0564 0.6018 0.4449 0.055 Uiso d R 1 . . H
H18 0.0329 0.8648 0.4639 0.070 Uiso d R 1 . . H
H13 0.1995 1.0207 0.4865 0.077 Uiso d R 1 . . H
H19 0.3924 0.9175 0.4974 0.076 Uiso d R 1 . . H
H16 0.4206 0.6550 0.4857 0.061 Uiso d R 1 . . H
H12A 0.2186 0.4387 0.2757 0.047 Uiso d R 1 . . H
H12B 0.2697 0.2756 0.2982 0.047 Uiso d R 1 . . H

loop_
_atom_site_aniso_label
_atom_site_aniso_U_11
_atom_site_aniso_U_22
_atom_site_aniso_U_33
_atom_site_aniso_U_12
_atom_site_aniso_U_13
_atom_site_aniso_U_23
S1 0.0297(2) 0.0425(3) 0.0509(3) 0.00182(17) 0.00777(18) 0.00746(19)
S2 0.0320(2) 0.0356(3) 0.0602(3) 0.00028(17) 0.00986(19) 0.0010(2)
O1 0.0442(8) 0.0716(10) 0.0569(9) 0.0158(7) -0.0022(6) 0.0143(8)
O2 0.0424(8) 0.0527(9) 0.0820(11) -0.0071(7) 0.0231(7) 0.0079(8)
O3 0.0548(9) 0.0392(8) 0.1177(15) 0.0143(7) 0.0237(9) -0.0041(9)
O4 0.0551(9) 0.0339(7) 0.0959(12) -0.0077(7) 0.0105(8) 0.0059(7)
N1 0.0357(8) 0.0302(7) 0.0489(9) 0.0017(6) 0.0055(6) 0.0006(6)
N2 0.0444(9) 0.0306(8) 0.0599(10) 0.0010(7) 0.0043(7) -0.0019(7)
C1 0.0345(9) 0.0449(10) 0.0376(9) -0.0001(7) 0.0050(7) 0.0004(7)
C2 0.0384(10) 0.0514(12) 0.0477(11) 0.0048(8) 0.0071(8) -0.0006(9)
C3 0.0653(14) 0.0553(13) 0.0544(13) 0.0169(11) 0.0101(10) -0.0001(10)
C4 0.0952(19) 0.0470(12) 0.0520(13) 0.0033(13) 0.0117(12) -0.0001(10)
C5 0.0751(16) 0.0596(14) 0.0563(13) -0.0254(12) 0.0049(11) -0.0061(11)
C6 0.0406(10) 0.0616(13) 0.0512(11) -0.0094(9) 0.0014(8) -0.0049(10)
C7 0.0294(8) 0.0360(9) 0.0524(11) -0.0025(7) 0.0033(7) -0.0024(8)
C8 0.0319(8) 0.0319(9) 0.0389(9) -0.0010(7) 0.0023(7) -0.0013(7)
C9 0.0374(9) 0.0314(9) 0.0464(10) -0.0005(7) 0.0041(7) 0.0007(7)
C10 0.0342(9) 0.0293(9) 0.0450(10) 0.0005(7) 0.0053(7) -0.0010(7)
C11 0.0530(12) 0.0327(10) 0.0763(15) -0.0063(9) 0.0094(10) 0.0043(9)

loop_
_atom_type_symbol
_atom_type_description
_atom_type_scat_dispersion_real
_atom_type_scat_dispersion_imag
_atom_type_scat_source
'C ' 'C ' 0.0033 0.0016 'Waasmaier & Kirfel, 1995'
'H ' 'H ' 0.0000 0.0000 'Waasmaier & Kirfel, 1995'
'N ' 'N ' 0.0061 0.0033 'Waasmaier & Kirfel, 1995'
'O ' 'O ' 0.0106 0.0060 'Waasmaier & Kirfel, 1995'
'S ' 'S ' 0.1246 0.1234 'Waasmaier & Kirfel, 1995'

loop_
_geom_angle_atom_site_label_1
_geom_angle_atom_site_label_2
_geom_angle_atom_site_label_3
_geom_angle
_geom_angle_publ_flag
O2 S1 O1 119.14(10) n
O2 S1 C1 108.55(9) n
O1 S1 C1 108.94(10) n
O2 S1 C7 106.07(9) n
O1 S1 C7 108.19(9) n
C1 S1 C7 105.05(9) y
C10 S2 C9 88.06(8) y
C9 N1 C8 111.60(15) y
O3 N2 O4 123.94(17) n
O3 N2 C10 117.22(16) n
O4 N2 C10 118.84(16) n
C2 C1 C6 121.3(2) n
C2 C1 S1 118.93(15) n
C6 C1 S1 119.73(15) n
C1 C2 C3 119.0(2) n
C4 C3 C2 120.3(2) n
C3 C4 C5 120.3(2) n
C6 C5 C4 120.7(2) n
C5 C6 C1 118.4(2) n
C8 C7 S1 111.89(13) y
N1 C8 C10 113.11(15) y
N1 C8 C7 118.28(15) n
C10 C8 C7 128.60(16) n
N1 C9 C11 123.78(17) n
N1 C9 S2 115.21(13) y
C11 C9 S2 120.94(14) n
C8 C10 N2 129.10(16) n
C8 C10 S2 112.00(13) y
N2 C10 S2 118.81(13) n
C1 C2 H14 121.1 n
C3 C2 H14 119.9 n
C4 C3 H18 119.6 n
C2 C3 H18 120.1 n
C3 C4 H13 119.5 n
C5 C4 H13 120.2 n
C6 C5 H19 120.2 n
C4 C5 H19 119.1 n
C5 C6 H16 119.8 n
C1 C6 H16 121.8 n
C8 C7 H12A 109.2 n
S1 C7 H12A 108.3 n
C8 C7 H12B 109.5 n
S1 C7 H12B 108.4 n
C9 C11 H11A 109.9 n
C9 C11 H11B 109.5 n
C9 C11 H11C 109.1 n
C9 C11 H11D 109.9 n
C9 C11 H11E 104.0 n
C9 C11 H11F 111.2 n

loop_
_geom_bond_atom_site_label_1
_geom_bond_atom_site_label_2
_geom_bond_site_symmetry_2
_geom_bond_distance
_geom_bond_publ_flag
S1 O2 . 1.4384(14) y
S1 O1 . 1.4383(15) y
S1 C1 . 1.764(2) y
S1 C7 . 1.800(2) y
S2 C10 . 1.7103(18) y
S2 C9 . 1.7184(18) y
O3 N2 . 1.222(2) n
O4 N2 . 1.228(2) n
N1 C9 . 1.310(2) y
N1 C8 . 1.363(2) y
N2 C10 . 1.427(2) n
C1 C2 . 1.385(3) n
C1 C6 . 1.390(3) n
C2 C3 . 1.388(3) n
C2 H14 . 0.96 n
C3 C4 . 1.369(4) n
C3 H18 . 0.96 n
C4 C5 . 1.384(4) n
C4 H13 . 0.96 n
C5 C6 . 1.382(3) n
C5 H19 . 0.96 n
C6 H16 . 0.96 n
C7 C8 . 1.491(2) n
C7 H12A . 0.96 n
C7 H12B . 0.96 n
C8 C10 . 1.369(2) y
C9 C11 . 1.481(3) n
C11 H11A . 0.96 n
C11 H11B . 0.96 n
C11 H11C . 0.96 n
C11 H11D . 1.00 n
C11 H11E . 0.98 n
C11 H11F . 1.00 n
